data_1001806
loop_
_publ_author_name
'Hoareau, T'
'Leclaire, A'
'Borel, M M'
'Provost, J'
'Raveau, B'

_publ_section_title
;
A mixed valent molybdenum monophosphate with an original cage structure
Cs Mo6 O10 (Mo2 O7) (P O4)4
;
_journal_coden_ASTM JSSCBI
_journal_name_full 'Journal of Solid State Chemistry'
_journal_page_first 233
_journal_page_last 240
_journal_paper_doi 10.1006/jssc.1996.7195
_journal_volume 128
_journal_year 1997
_chemical_formula_structural 'Cs (Mo6 O10 (Mo2 O7) (P O4)4)'
_chemical_formula_sum 'Cs Mo8 O33 P4'
_chemical_name_systematic
;
Caesium hexamolybdenum decaoxide dimolybdate tetrakis(phosphate(V))
;
_space_group_IT_number 122
_symmetry_cell_setting tetragonal
_symmetry_Int_Tables_number 122
_symmetry_space_group_name_Hall 'I -4 2bw'
_symmetry_space_group_name_H-M 'I -4 2 d'
_cell_angle_alpha 90
_cell_angle_beta 90
_cell_angle_gamma 90
_cell_formula_units_Z 4
_cell_length_a 9.953(2)
_cell_length_b 9.953(2)
_cell_length_c 26.41299(400)
_cell_volume 2616.5
_refine_ls_R_factor_all 0.041
_cod_database_code 1001806

loop_
_symmetry_equiv_pos_as_xyz
x,y,z
-x,1/2+y,1/4-z
-x,-y,z
x,1/2-y,1/4-z
-y,x,-z
y,1/2+x,1/4+z
y,-x,-z
-y,1/2-x,1/4+z
1/2+x,1/2+y,1/2+z
1/2-x,y,3/4-z
1/2-x,1/2-y,1/2+z
1/2+x,-y,3/4-z
1/2-y,1/2+x,1/2-z
1/2+y,x,3/4+z
1/2+y,1/2-x,1/2-z
1/2-y,-x,3/4+z

loop_
_atom_site_label
_atom_site_type_symbol
_atom_site_symmetry_multiplicity
_atom_site_Wyckoff_symbol
_atom_site_fract_x
_atom_site_fract_y
_atom_site_fract_z
_atom_site_occupancy
_atom_site_attached_hydrogens
_atom_site_calc_flag
Mo1 Mo6+ 16 e 0.1809(2) 0.1847(2) 0.00729(4) 1. 0 d
Mo2 Mo5+ 16 e 0.4785(4) 0.504(2) 0.10915(6) 0.5 0 d
Mo3 Mo6+ 16 e 0.1412(2) 0.6237(3) 0.11410(8) 0.5 0 d
Cs1 Cs1+ 8 c 0. 0.5 0.09897(9) 0.5 0 d
P1 P5+ 16 e 0.4905(5) 0.2192(3) 0.0420(1) 1. 0 d
O1 O2- 16 e 0.002(2) 0.1824(9) -0.0126(3) 1. 0 d
O2 O2- 16 e 0.169(1) 0.226(1) 0.0684(3) 1. 0 d
O3 O2- 16 e 0.198(1) 0.374(1) -0.0213(4) 1. 0 d
O4 O2- 16 e 0.385(1) 0.180(1) 0.0029(3) 1. 0 d
O5 O2- 16 e 0.215(1) 0.131(1) -0.0754(4) 1. 0 d
O6 O2- 16 e 0.4700(9) 0.3660(9) 0.0574(3) 1. 0 d
O7 O2- 16 e 0.305(1) 0.545(1) 0.1101(3) 1. 0 d
O8 O2- 16 e 0.532(1) 0.633(1) 0.1606(4) 1. 0 d
O9 O2- 8 c 0. 0.5 0.09897(9) 0.5 0 d

loop_
_atom_type_symbol
_atom_type_oxidation_number
Mo6+ 5.750
Mo5+ 5.000
Cs1+ 1.000
P5+ 5.000
O2- -2.000
